data_7158241
loop_
_publ_author_name
'Alvarez, Marie Stacey'
'Houz\'e, Cedric'
'Groni, Sihem'
'Sch\"ollhorn, Bernd'
'Fave, Claire'

_publ_section_title
;
 Halogen bonding effect on electrochemical anion oxidation in ionic
 liquids.
;
_journal_issue 35
_journal_name_full 'Organic &amp; biomolecular chemistry'
_journal_page_first 7587
_journal_page_last 7593
_journal_paper_doi 10.1039/d1ob01031j
_journal_volume 19
_journal_year 2021
_chemical_formula_moiety '2(C6 H10 I N2), I, (I3)'
_chemical_formula_sum 'C12 H20 I6 N4'
_chemical_formula_weight 981.72
_space_group_crystal_system orthorhombic
_space_group_IT_number 61
_space_group_name_Hall '-P 2ac 2ab'
_space_group_name_H-M_alt 'P b c a'
_atom_sites_solution_hydrogens geom
_atom_sites_solution_primary difmap
_audit_creation_method SHELXL-2018/3
_audit_update_record
;
2021-05-28 deposited with the CCDC.	2021-08-13 downloaded from the CCDC.
;
_cell_angle_alpha 90
_cell_angle_beta 90
_cell_angle_gamma 90
_cell_formula_units_Z 8
_cell_length_a 15.7331(3)
_cell_length_b 13.3955(3)
_cell_length_c 23.5749(5)
_cell_measurement_reflns_used 9760
_cell_measurement_temperature 100(1)
_cell_measurement_theta_max 33.21
_cell_measurement_theta_min 2.59
_cell_volume 4968.47(18)
_computing_cell_refinement 'Bruker SAINT'
_computing_data_collection 'Bruker APEX2'
_computing_data_reduction 'Bruker SAINT'
_computing_structure_refinement 'SHELXL-2018/3 (Sheldrick, 2018)'
_computing_structure_solution 'SHELXS-97 (Sheldrick, 2008)'
_diffrn_ambient_temperature 100(1)
_diffrn_measured_fraction_theta_full 1.000
_diffrn_measured_fraction_theta_max 0.999
_diffrn_measurement_device_type 'Bruker APEX-II CCD'
_diffrn_measurement_method '\f and \w scans'
_diffrn_radiation_monochromator graphite
_diffrn_radiation_source 'sealed tube'
_diffrn_radiation_type MoK\a
_diffrn_radiation_wavelength 0.71073
_diffrn_reflns_av_R_equivalents 0.0458
_diffrn_reflns_av_unetI/netI 0.0209
_diffrn_reflns_Laue_measured_fraction_full 1.000
_diffrn_reflns_Laue_measured_fraction_max 0.999
_diffrn_reflns_limit_h_max 20
_diffrn_reflns_limit_h_min -24
_diffrn_reflns_limit_k_max 20
_diffrn_reflns_limit_k_min -13
_diffrn_reflns_limit_l_max 34
_diffrn_reflns_limit_l_min -36
_diffrn_reflns_number 109497
_diffrn_reflns_point_group_measured_fraction_full 1.000
_diffrn_reflns_point_group_measured_fraction_max 0.999
_diffrn_reflns_theta_full 25.000
_diffrn_reflns_theta_max 33.257
_diffrn_reflns_theta_min 1.728
_exptl_absorpt_coefficient_mu 7.505
_exptl_absorpt_correction_T_max 0.6465
_exptl_absorpt_correction_T_min 0.4599
_exptl_absorpt_correction_type multi-scan
_exptl_absorpt_process_details 'Bruker APEX2'
_exptl_crystal_colour red
_exptl_crystal_density_diffrn 2.625
_exptl_crystal_description block
_exptl_crystal_F_000 3504
_exptl_crystal_size_max 0.220
_exptl_crystal_size_mid 0.140
_exptl_crystal_size_min 0.090
_refine_diff_density_max 5.610
_refine_diff_density_min -1.623
_refine_diff_density_rms 0.165
_refine_ls_extinction_method none
_refine_ls_goodness_of_fit_ref 1.051
_refine_ls_hydrogen_treatment constr
_refine_ls_matrix_type full
_refine_ls_number_parameters 231
_refine_ls_number_reflns 9552
_refine_ls_number_restraints 0
_refine_ls_restrained_S_all 1.051
_refine_ls_R_factor_all 0.0371
_refine_ls_R_factor_gt 0.0267
_refine_ls_shift/su_max 0.003
_refine_ls_shift/su_mean 0.000
_refine_ls_structure_factor_coef Fsqd
_refine_ls_weighting_details 'w=1/[\s^2^(Fo^2^)+(0.0207P)^2^+18.9414P] where P=(Fo^2^+2Fc^2^)/3'
_refine_ls_weighting_scheme calc
_refine_ls_wR_factor_gt 0.0573
_refine_ls_wR_factor_ref 0.0626
_reflns_Friedel_coverage 0.000
_reflns_number_gt 7995
_reflns_number_total 9552
_reflns_threshold_expression 'I > 2\s(I)'
_cod_data_source_file d1ob01031j2.cif
_cod_data_source_block 2722_GuillotICMMO
_cod_depositor_comments 'Adding full bibliography for 7158240--7158241.cif.'
_cod_original_cell_volume 4968.48(18)
_cod_database_code 7158241
_shelx_space_group_comment
;
The symmetry employed for this shelxl refinement is uniquely defined
by the following loop, which should always be used as a source of
symmetry information in preference to the above space-group names.
They are only intended as comments.
;
_shelx_estimated_absorpt_t_min 0.293
_shelx_estimated_absorpt_t_max 0.555

loop_
_space_group_symop_operation_xyz
'x, y, z'
'-x+1/2, -y, z+1/2'
'-x, y+1/2, -z+1/2'
'x+1/2, -y+1/2, -z'
'-x, -y, -z'
'x-1/2, y, -z-1/2'
'x, -y-1/2, z-1/2'
'-x-1/2, y-1/2, z'

loop_
_atom_site_label
_atom_site_type_symbol
_atom_site_fract_x
_atom_site_fract_y
_atom_site_fract_z
_atom_site_U_iso_or_equiv
_atom_site_adp_type
_atom_site_occupancy
_atom_site_site_symmetry_order
_atom_site_calc_flag
_atom_site_refinement_flags_posn
_atom_site_refinement_flags_adp
_atom_site_refinement_flags_occupancy
_atom_site_disorder_assembly
_atom_site_disorder_group
I3 I 0.36021(2) 0.03820(2) 0.89517(2) 0.01572(4) Uani 1 1 d . . . . .
I5B I 0.7337(10) 0.7571(11) 0.8542(3) 0.118(5) Uani 0.095(2) 1 d . . P A 2
I4B I 0.8778(10) 0.8950(12) 0.8659(2) 0.129(5) Uani 0.095(2) 1 d . . P A 2
I6B I 1.0201(9) 1.0300(12) 0.8841(3) 0.148(5) Uani 0.095(2) 1 d . . P A 2
C1 C 0.6003(2) -0.1135(2) 0.75233(13) 0.0168(5) Uani 1 1 d . . . . .
C2 C 0.7153(2) -0.1267(3) 0.69988(15) 0.0249(7) Uani 1 1 d . . . . .
H2 H 0.768382 -0.111858 0.682562 0.030 Uiso 1 1 calc R U . . .
C3 C 0.6679(2) -0.2095(2) 0.69139(14) 0.0233(6) Uani 1 1 d . . . . .
H3 H 0.681342 -0.263889 0.667154 0.028 Uiso 1 1 calc R U . . .
C4 C 0.5308(2) -0.2759(2) 0.73048(15) 0.0236(6) Uani 1 1 d . . . . .
H4A H 0.474780 -0.244065 0.729180 0.035 Uiso 1 1 calc R U . . .
H4B H 0.537877 -0.310208 0.766895 0.035 Uiso 1 1 calc R U . . .
H4C H 0.535564 -0.324370 0.699508 0.035 Uiso 1 1 calc R U . . .
C5 C 0.7019(2) 0.0303(2) 0.75798(16) 0.0257(7) Uani 1 1 d . . . . .
H5A H 0.764790 0.032194 0.756954 0.031 Uiso 1 1 calc R U . . .
H5B H 0.683756 0.040329 0.797787 0.031 Uiso 1 1 calc R U . . .
C6 C 0.6672(2) 0.1135(2) 0.72198(17) 0.0273(7) Uani 1 1 d . . . . .
H6A H 0.605226 0.107682 0.719680 0.041 Uiso 1 1 calc R U . . .
H6B H 0.691551 0.109210 0.683786 0.041 Uiso 1 1 calc R U . . .
H6C H 0.682281 0.177876 0.738991 0.041 Uiso 1 1 calc R U . . .
C10 C 0.19071(19) 0.3380(2) 1.00517(12) 0.0154(5) Uani 1 1 d . . . . .
C11 C 0.1727(2) 0.4779(2) 1.05260(14) 0.0206(6) Uani 1 1 d . . . . .
H11 H 0.183558 0.540753 1.069747 0.025 Uiso 1 1 calc R U . . .
C12 C 0.0983(2) 0.4269(2) 1.05367(13) 0.0205(6) Uani 1 1 d . . . . .
H12 H 0.047082 0.447601 1.071518 0.025 Uiso 1 1 calc R U . . .
C13 C 0.3170(2) 0.4486(3) 1.00938(16) 0.0237(6) Uani 1 1 d . . . . .
H13A H 0.325670 0.448001 0.968215 0.036 Uiso 1 1 calc R U . . .
H13B H 0.355539 0.400514 1.027230 0.036 Uiso 1 1 calc R U . . .
H13C H 0.328658 0.515607 1.024148 0.036 Uiso 1 1 calc R U . . .
C14 C 0.0439(2) 0.2660(2) 1.01226(14) 0.0223(6) Uani 1 1 d . . . . .
H14A H 0.003324 0.264352 1.044362 0.027 Uiso 1 1 calc R U . . .
H14B H 0.069693 0.198895 1.008703 0.027 Uiso 1 1 calc R U . . .
C15 C -0.0031(3) 0.2909(3) 0.95861(19) 0.0368(9) Uani 1 1 d . . . . .
H15A H 0.037431 0.296457 0.927194 0.055 Uiso 1 1 calc R U . . .
H15B H -0.033110 0.354406 0.963356 0.055 Uiso 1 1 calc R U . . .
H15C H -0.044218 0.237909 0.950264 0.055 Uiso 1 1 calc R U . . .
N1 N 0.59671(18) -0.20006(19) 0.72433(11) 0.0181(5) Uani 1 1 d . . . . .
N2 N 0.67248(18) -0.06781(19) 0.73829(12) 0.0191(5) Uani 1 1 d . . . . .
N3 N 0.22932(17) 0.42142(19) 1.02207(11) 0.0168(5) Uani 1 1 d . . . . .
N4 N 0.11071(17) 0.33957(19) 1.02407(11) 0.0174(5) Uani 1 1 d . . . . .
I1 I 0.50795(2) -0.05908(2) 0.80686(2) 0.01798(4) Uani 1 1 d . . . . .
I2 I 0.24943(2) 0.22354(2) 0.96070(2) 0.01743(4) Uani 1 1 d . . . . .
I4A I 0.70166(3) 0.72898(4) 0.85656(2) 0.02777(9) Uani 0.905(2) 1 d . . P A 1
I5A I 0.84959(3) 0.85940(3) 0.86236(2) 0.02774(9) Uani 0.905(2) 1 d . . P A 1
I6A I 0.99764(3) 0.98812(4) 0.87809(2) 0.04207(12) Uani 0.905(2) 1 d . . P A 1

loop_
_atom_site_aniso_label
_atom_site_aniso_U_11
_atom_site_aniso_U_22
_atom_site_aniso_U_33
_atom_site_aniso_U_23
_atom_site_aniso_U_13
_atom_site_aniso_U_12
I3 0.01661(8) 0.01482(8) 0.01572(8) -0.00094(6) 0.00283(6) 0.00164(6)
I5B 0.173(10) 0.163(9) 0.0177(18) 0.009(4) 0.010(4) 0.134(8)
I4B 0.187(10) 0.177(9) 0.0218(18) -0.010(4) -0.006(4) 0.167(8)
I6B 0.169(9) 0.197(11) 0.079(4) -0.061(6) -0.049(5) 0.155(8)
C1 0.0215(14) 0.0131(11) 0.0159(12) 0.0001(9) 0.0023(10) 0.0014(10)
C2 0.0248(16) 0.0234(15) 0.0264(16) -0.0007(12) 0.0109(13) -0.0008(12)
C3 0.0301(17) 0.0211(14) 0.0187(14) 0.0000(11) 0.0074(12) 0.0055(12)
C4 0.0276(16) 0.0153(13) 0.0280(16) -0.0014(11) 0.0010(13) -0.0048(11)
C5 0.0263(16) 0.0182(14) 0.0325(18) -0.0039(12) 0.0014(14) -0.0059(12)
C6 0.0279(17) 0.0172(14) 0.0367(19) -0.0004(13) 0.0028(14) -0.0008(12)
C10 0.0173(13) 0.0148(12) 0.0140(12) 0.0014(9) -0.0018(10) 0.0037(10)
C11 0.0243(15) 0.0194(13) 0.0181(13) -0.0037(10) -0.0010(11) 0.0055(11)
C12 0.0212(14) 0.0210(14) 0.0194(13) -0.0025(11) 0.0018(11) 0.0055(11)
C13 0.0189(14) 0.0222(15) 0.0302(17) -0.0013(12) -0.0021(12) -0.0022(12)
C14 0.0207(15) 0.0219(14) 0.0244(15) 0.0037(11) 0.0008(12) -0.0035(11)
C15 0.032(2) 0.036(2) 0.042(2) 0.0107(17) -0.0159(17) -0.0128(16)
N1 0.0237(13) 0.0150(11) 0.0156(11) 0.0003(8) 0.0042(10) -0.0013(9)
N2 0.0215(12) 0.0144(11) 0.0214(12) -0.0008(9) 0.0019(10) -0.0013(9)
N3 0.0177(11) 0.0173(11) 0.0156(11) -0.0016(8) -0.0025(9) 0.0036(9)
N4 0.0179(12) 0.0175(11) 0.0168(11) 0.0005(9) 0.0009(9) 0.0021(9)
I1 0.02178(9) 0.01617(8) 0.01600(8) -0.00133(6) 0.00392(7) 0.00150(7)
I2 0.02200(9) 0.01509(8) 0.01519(8) -0.00072(6) 0.00253(7) 0.00315(7)
I4A 0.03002(17) 0.03666(17) 0.01664(14) 0.00141(10) -0.00066(11) 0.01229(14)
I5A 0.03324(17) 0.03368(17) 0.01629(15) 0.00215(10) 0.00616(11) 0.01423(15)
I6A 0.03925(19) 0.0504(2) 0.0365(2) -0.00584(15) 0.01876(16) -0.00309(18)

loop_
_atom_type_symbol
_atom_type_description
_atom_type_scat_dispersion_real
_atom_type_scat_dispersion_imag
_atom_type_scat_source
C C 0.0034 0.0017 'International Tables Vol C Tables 4.2.6.8 and 6.1.1.4'
H H 0.0000 0.0000 'International Tables Vol C Tables 4.2.6.8 and 6.1.1.4'
N N 0.0066 0.0034 'International Tables Vol C Tables 4.2.6.8 and 6.1.1.4'
I I -0.4742 1.8119 'International Tables Vol C Tables 4.2.6.8 and 6.1.1.4'

loop_
_geom_angle_atom_site_label_1
_geom_angle_atom_site_label_2
_geom_angle_atom_site_label_3
_geom_angle
_geom_angle_site_symmetry_1
_geom_angle_site_symmetry_3
_geom_angle_publ_flag
I6B I4B I5B 176.9(3) . . ?
N2 C1 N1 108.2(3) . . ?
N2 C1 I1 126.2(2) . . ?
N1 C1 I1 125.6(2) . . ?
C3 C2 N2 107.3(3) . . ?
C2 C3 N1 107.0(3) . . ?
N2 C5 C6 111.7(3) . . ?
N3 C10 N4 108.5(3) . . ?
N3 C10 I2 124.6(2) . . ?
N4 C10 I2 126.8(2) . . ?
C12 C11 N3 107.0(3) . . ?
C11 C12 N4 107.2(3) . . ?
N4 C14 C15 111.3(3) . . ?
C1 N1 C3 109.0(3) . . ?
C1 N1 C4 125.8(3) . . ?
C3 N1 C4 125.0(3) . . ?
C1 N2 C2 108.5(3) . . ?
C1 N2 C5 127.0(3) . . ?
C2 N2 C5 124.5(3) . . ?
C10 N3 C11 108.8(3) . . ?
C10 N3 C13 125.4(3) . . ?
C11 N3 C13 125.8(3) . . ?
C10 N4 C12 108.4(3) . . ?
C10 N4 C14 127.0(3) . . ?
C12 N4 C14 124.4(3) . . ?
I4A I5A I6A 175.38(2) . . ?

loop_
_geom_bond_atom_site_label_1
_geom_bond_atom_site_label_2
_geom_bond_distance
_geom_bond_site_symmetry_2
_geom_bond_publ_flag
I5B I4B 2.938(17) . ?
I4B I6B 2.909(18) . ?
C1 N2 1.332(4) . ?
C1 N1 1.335(4) . ?
C1 I1 2.072(3) . ?
C2 C3 1.352(5) . ?
C2 N2 1.377(4) . ?
C3 N1 1.368(4) . ?
C4 N1 1.459(4) . ?
C5 N2 1.469(4) . ?
C5 C6 1.503(5) . ?
C10 N3 1.333(4) . ?
C10 N4 1.335(4) . ?
C10 I2 2.075(3) . ?
C11 C12 1.355(5) . ?
C11 N3 1.373(4) . ?
C12 N4 1.376(4) . ?
C13 N3 1.457(4) . ?
C14 N4 1.468(4) . ?
C14 C15 1.502(5) . ?
I4A I5A 2.9134(5) . ?
I5A I6A 2.9216(6) . ?
